data_4321665
loop_
_publ_author_name
'P. Schollhammer'
'F. Y. P\'etillon'
'J. Talarmin'
'K. W. Muir'
'H. K. Fun'
'K. Chinnakali'

_publ_section_title
;
 Halogenation and Alkylation at a MoIII2(\m-S) Site. Crystal Structure of
 the Metal-Sulfenyl Halide Complex
 [Mo2(\h5-C5Me5)2(\m-SMe)2(\m-SI)(CO)2]I5
;
_journal_name_full 'Inorganic Chemistry'
_journal_page_first 5879
_journal_page_last 5882
_journal_paper_doi 10.1021/ic000591u
_journal_volume 39
_journal_year 2000
_chemical_compound_source 'synthesis by authors'
_chemical_formula_moiety 'C24 H36 I6 Mo2 O2 S3'
_chemical_formula_sum 'C24 H36 I6 Mo2 O2 S3'
_chemical_formula_weight 1405.99
_chemical_name_systematic
;
 ?
;
_space_group_IT_number 58
_symmetry_cell_setting orthorhombic
_symmetry_space_group_name_Hall '-P 2 2n'
_symmetry_space_group_name_H-M 'P n n m'
_atom_sites_solution_hydrogens geom
_atom_sites_solution_primary direct
_atom_sites_solution_secondary difmap
_audit_creation_method SHELXL
_cell_angle_alpha 90.00
_cell_angle_beta 90.00
_cell_angle_gamma 90.00
_cell_formula_units_Z 4
_cell_length_a 17.7079(3)
_cell_length_b 14.4213(2)
_cell_length_c 14.5978(2)
_cell_measurement_reflns_used 6844
_cell_measurement_temperature 293(2)
_cell_measurement_theta_max 28
_cell_measurement_theta_min 2
_cell_volume 3727.85(10)
_computing_structure_refinement 'SHELXL-93 (Sheldrick, 1993)'
_computing_structure_solution 'SHELXS-86 (Sheldrick, 1990)'
_diffrn_ambient_temperature 293(2)
_diffrn_measurement_device 'Bruker SMART CCD diffractometer'
_diffrn_radiation_monochromator graphite
_diffrn_radiation_source 'fine-focus sealed tube'
_diffrn_radiation_type MoK\a
_diffrn_radiation_wavelength 0.71073
_diffrn_reflns_av_R_equivalents 0.0731
_diffrn_reflns_av_sigmaI/netI 0.0465
_diffrn_reflns_limit_h_max 21
_diffrn_reflns_limit_h_min -23
_diffrn_reflns_limit_k_max 19
_diffrn_reflns_limit_k_min -16
_diffrn_reflns_limit_l_max 19
_diffrn_reflns_limit_l_min -17
_diffrn_reflns_number 28463
_diffrn_reflns_theta_max 28.31
_diffrn_reflns_theta_min 1.81
_exptl_absorpt_coefficient_mu 5.831
_exptl_absorpt_correction_T_max 0.7298
_exptl_absorpt_correction_T_min 0.5063
_exptl_absorpt_correction_type empirical
_exptl_absorpt_process_details 'SADABS (Sheldrick, 1998)'
_exptl_crystal_colour green
_exptl_crystal_density_diffrn 2.505
_exptl_crystal_description block
_exptl_crystal_F_000 2584
_exptl_crystal_size_max 0.20
_exptl_crystal_size_mid 0.14
_exptl_crystal_size_min 0.06
_refine_diff_density_max 2.641
_refine_diff_density_min -2.995
_refine_diff_density_rms 0.259
_refine_ls_extinction_method none
_refine_ls_goodness_of_fit_all 1.062
_refine_ls_goodness_of_fit_obs 1.097
_refine_ls_hydrogen_treatment noref
_refine_ls_matrix_type full
_refine_ls_number_parameters 184
_refine_ls_number_reflns 4796
_refine_ls_number_restraints 0
_refine_ls_restrained_S_all 1.111
_refine_ls_restrained_S_obs 1.097
_refine_ls_R_factor_all 0.0831
_refine_ls_R_factor_obs 0.0520
_refine_ls_shift/esd_max 0.000
_refine_ls_shift/esd_mean 0.000
_refine_ls_structure_factor_coef Fsqd
_refine_ls_weighting_details 'w=1/[\s^2^(Fo^2^)+(0.0498P)^2^+29.4195P] where P=(Fo^2^+2Fc^2^)/3'
_refine_ls_weighting_scheme calc
_refine_ls_wR_factor_all 0.1378
_refine_ls_wR_factor_obs 0.1141
_reflns_number_observed 3405
_reflns_number_total 4805
_reflns_observed_criterion >2sigma(I)
_cod_data_source_file ic000591u_2.cif
_cod_data_source_block kwm1m
_cod_depositor_comments
;
The following automatic conversions were performed:

'_refine_ls_weighting_scheme' value 'calc
w=1/[\s^2^(Fo^2^)+(0.0498P)^2^+29.4195P] where P=(Fo^2^+2Fc^2^)/3'
was changed to 'calc'. New tag '_refine_ls_weighting_details' was
created. The value of the new tag was set to
'w=1/[\s^2^(Fo^2^)+(0.0498P)^2^+29.4195P] where P=(Fo^2^+2Fc^2^)/3'.

Automatic conversion script
Id: cif_fix_values 3143 2015-03-26 13:38:13Z robertas 
;
_cod_database_code 4321665

loop_
_symmetry_equiv_pos_as_xyz
'x, y, z'
'-x, -y, z'
'-x+1/2, y+1/2, -z+1/2'
'x+1/2, -y+1/2, -z+1/2'
'-x, -y, -z'
'x, y, -z'
'x-1/2, -y-1/2, z-1/2'
'-x-1/2, y-1/2, z-1/2'

loop_
_atom_site_aniso_label
_atom_site_aniso_U_11
_atom_site_aniso_U_22
_atom_site_aniso_U_33
_atom_site_aniso_U_23
_atom_site_aniso_U_13
_atom_site_aniso_U_12
Mo1 0.0287(3) 0.0191(2) 0.0352(3) 0.0006(2) 0.0024(2) -0.0006(2)
S1 0.0227(11) 0.0229(11) 0.0430(13) 0.000 0.000 -0.0008(9)
S2 0.0265(12) 0.0210(11) 0.0511(15) 0.000 0.000 0.0021(9)
S3 0.0403(14) 0.0189(11) 0.0432(14) 0.000 0.000 0.0041(10)
I1 0.0358(4) 0.0254(3) 0.0547(4) 0.000 0.000 -0.0061(3)
I2 0.0939(9) 0.0990(9) 0.0715(7) 0.000 0.000 -0.0473(7)
I3 0.0621(6) 0.0626(6) 0.0603(5) 0.000 0.000 0.0030(4)
I4 0.0483(5) 0.0849(7) 0.0870(7) 0.000 0.000 -0.0012(5)
I5 0.0605(6) 0.0517(5) 0.0558(5) 0.000 0.000 -0.0089(4)
I6 0.0420(5) 0.0471(5) 0.0843(6) 0.000 0.000 -0.0070(4)
O1 0.060(4) 0.088(5) 0.087(5) -0.006(4) 0.019(4) -0.044(4)
C1 0.044(4) 0.045(4) 0.037(4) 0.003(3) 0.012(4) 0.000(4)
C2 0.045(4) 0.033(4) 0.040(4) -0.007(3) 0.001(3) 0.001(3)
C3 0.050(5) 0.039(4) 0.033(4) 0.001(3) -0.007(3) 0.002(4)
C4 0.057(5) 0.036(4) 0.037(4) -0.002(3) -0.005(4) 0.012(4)
C5 0.067(6) 0.036(4) 0.033(4) 0.007(3) 0.002(4) 0.001(4)
C6 0.064(7) 0.077(7) 0.076(7) -0.002(6) 0.030(6) 0.005(6)
C7 0.074(7) 0.034(4) 0.065(6) -0.012(4) -0.011(5) 0.016(4)
C8 0.052(5) 0.065(6) 0.051(5) 0.001(5) -0.019(4) -0.009(5)
C9 0.076(7) 0.059(6) 0.054(5) 0.000(5) -0.011(5) 0.035(5)
C10 0.110(9) 0.040(5) 0.055(6) 0.005(4) 0.016(6) -0.010(5)
C11 0.046(5) 0.041(4) 0.054(5) -0.008(4) 0.010(4) -0.010(4)
C12 0.026(6) 0.059(8) 0.085(10) 0.000 0.000 0.021(5)
C13 0.072(9) 0.013(4) 0.075(9) 0.000 0.000 -0.014(5)

loop_
_atom_site_label
_atom_site_type_symbol
_atom_site_fract_x
_atom_site_fract_y
_atom_site_fract_z
_atom_site_U_iso_or_equiv
_atom_site_thermal_displace_type
_atom_site_occupancy
_atom_site_calc_flag
_atom_site_refinement_flags
_atom_site_disorder_group
Mo1 Mo 0.12132(3) 0.25134(4) 0.09500(4) 0.02765(14) Uani 1 d . .
S1 S 0.22187(13) 0.3182(2) 0.0000 0.0296(5) Uani 1 d S .
S2 S 0.05807(14) 0.3705(2) 0.0000 0.0329(5) Uani 1 d S .
S3 S 0.1790(2) 0.1298(2) 0.0000 0.0341(6) Uani 1 d S .
I1 I 0.22905(4) 0.49163(5) 0.0000 0.0386(2) Uani 1 d S .
I2 I 0.59519(8) -0.10965(9) 0.0000 0.0881(4) Uani 1 d S .
I3 I 0.66528(6) 0.06045(7) 0.0000 0.0617(3) Uani 1 d S .
I4 I 0.43505(6) 0.37768(8) 0.0000 0.0734(3) Uani 1 d S .
I5 I 0.58553(5) 0.31897(6) 0.0000 0.0560(2) Uani 1 d S .
I6 I 0.75415(5) 0.25961(6) 0.0000 0.0578(2) Uani 1 d S .
O1 O -0.0314(4) 0.1424(6) 0.0994(6) 0.078(2) Uani 1 d . .
C1 C 0.0730(5) 0.2678(6) 0.2415(6) 0.042(2) Uani 1 d . .
C2 C 0.1244(5) 0.3422(5) 0.2280(5) 0.039(2) Uani 1 d . .
C3 C 0.1985(5) 0.3027(5) 0.2210(5) 0.041(2) Uani 1 d . .
C4 C 0.1920(5) 0.2048(5) 0.2240(6) 0.043(2) Uani 1 d . .
C5 C 0.1155(5) 0.1812(6) 0.2368(5) 0.046(2) Uani 1 d . .
C6 C -0.0088(6) 0.2811(8) 0.2675(8) 0.073(3) Uani 1 d . .
H6A H -0.0329(6) 0.2217(8) 0.2730(8) 0.109 Uiso 0.50 calc PR .
H6B H -0.0339(6) 0.3169(8) 0.2211(8) 0.109 Uiso 0.50 calc PR .
H6C H -0.0118(6) 0.3132(8) 0.3250(8) 0.109 Uiso 0.50 calc PR .
H6D H -0.0194(6) 0.3462(8) 0.2731(8) 0.109 Uiso 0.50 calc PR .
H6E H -0.0185(6) 0.2510(8) 0.3250(8) 0.109 Uiso 0.50 calc PR .
H6F H -0.0406(6) 0.2547(8) 0.2210(8) 0.109 Uiso 0.50 calc PR .
C7 C 0.1073(6) 0.4438(6) 0.2335(7) 0.057(2) Uani 1 d . .
H7A H 0.1525(6) 0.4785(6) 0.2214(7) 0.086 Uiso 0.50 calc PR .
H7B H 0.0890(6) 0.4585(6) 0.2937(7) 0.086 Uiso 0.50 calc PR .
H7C H 0.0695(6) 0.4594(6) 0.1889(7) 0.086 Uiso 0.50 calc PR .
H7D H 0.0549(6) 0.4524(6) 0.2479(7) 0.086 Uiso 0.50 calc PR .
H7E H 0.1183(6) 0.4724(6) 0.1757(7) 0.086 Uiso 0.50 calc PR .
H7F H 0.1378(6) 0.4716(6) 0.2804(7) 0.086 Uiso 0.50 calc PR .
C8 C 0.2723(5) 0.3544(7) 0.2193(7) 0.056(2) Uani 1 d . .
H8A H 0.2626(5) 0.4199(7) 0.2173(7) 0.084 Uiso 0.50 calc PR .
H8B H 0.3006(5) 0.3365(7) 0.1662(7) 0.084 Uiso 0.50 calc PR .
H8C H 0.3007(5) 0.3399(7) 0.2735(7) 0.084 Uiso 0.50 calc PR .
H8D H 0.3133(5) 0.3109(7) 0.2207(7) 0.084 Uiso 0.50 calc PR .
H8E H 0.2753(5) 0.3943(7) 0.2718(7) 0.084 Uiso 0.50 calc PR .
H8F H 0.2753(5) 0.3910(7) 0.1645(7) 0.084 Uiso 0.50 calc PR .
C9 C 0.2571(6) 0.1387(7) 0.2233(7) 0.063(3) Uani 1 d . .
H9A H 0.3032(6) 0.1724(7) 0.2133(7) 0.094 Uiso 0.50 calc PR .
H9B H 0.2503(6) 0.0942(7) 0.1751(7) 0.094 Uiso 0.50 calc PR .
H9C H 0.2597(6) 0.1072(7) 0.2812(7) 0.094 Uiso 0.50 calc PR .
H9D H 0.2390(6) 0.0768(7) 0.2331(7) 0.094 Uiso 0.50 calc PR .
H9E H 0.2918(6) 0.1550(7) 0.2713(7) 0.094 Uiso 0.50 calc PR .
H9F H 0.2824(6) 0.1420(7) 0.1652(7) 0.094 Uiso 0.50 calc PR .
C10 C 0.0861(7) 0.0856(6) 0.2597(7) 0.069(3) Uani 1 d . .
H10A H 0.0321(7) 0.0876(6) 0.2649(7) 0.103 Uiso 0.50 calc PR .
H10B H 0.1074(7) 0.0653(6) 0.3167(7) 0.103 Uiso 0.50 calc PR .
H10C H 0.1000(7) 0.0430(6) 0.2120(7) 0.103 Uiso 0.50 calc PR .
H10D H 0.1276(7) 0.0430(6) 0.2642(7) 0.103 Uiso 0.50 calc PR .
H10E H 0.0523(7) 0.0653(6) 0.2124(7) 0.103 Uiso 0.50 calc PR .
H10F H 0.0596(7) 0.0876(6) 0.3171(7) 0.103 Uiso 0.50 calc PR .
C11 C 0.0233(5) 0.1814(6) 0.0940(6) 0.047(2) Uani 1 d . .
C12 C -0.0444(6) 0.3663(10) 0.0000 0.057(3) Uani 1 d S .
H12A H -0.0638(6) 0.4147(10) 0.0384 0.085 Uiso 0.50 calc PR .
H12B H -0.0608(6) 0.3072(10) 0.0229 0.085 Uiso 0.50 calc PR .
H12C H -0.0627(6) 0.3746(10) -0.0614 0.085 Uiso 0.50 calc PR .
C13 C 0.1262(8) 0.0209(7) 0.0000 0.053(3) Uani 1 d S .
H13A H 0.1516(8) -0.0235(7) -0.0382 0.080 Uiso 0.50 calc PR .
H13B H 0.0763(8) 0.0315(7) -0.0232 0.080 Uiso 0.50 calc PR .
H13C H 0.1231(8) -0.0027(7) 0.0614 0.080 Uiso 0.50 calc PR .

loop_
_atom_type_symbol
_atom_type_description
_atom_type_scat_dispersion_real
_atom_type_scat_dispersion_imag
_atom_type_scat_source
C C 0.0033 0.0016 'International Tables Vol C Tables 4.2.6.8 and 6.1.1.4'
H H 0.0000 0.0000 'International Tables Vol C Tables 4.2.6.8 and 6.1.1.4'
O O 0.0106 0.0060 'International Tables Vol C Tables 4.2.6.8 and 6.1.1.4'
I I -0.4742 1.8119 'International Tables Vol C Tables 4.2.6.8 and 6.1.1.4'
S S 0.1246 0.1234 'International Tables Vol C Tables 4.2.6.8 and 6.1.1.4'
Mo Mo -1.6832 0.6857 'International Tables Vol C Tables 4.2.6.8 and 6.1.1.4'

loop_
_geom_angle_atom_site_label_1
_geom_angle_atom_site_label_2
_geom_angle_atom_site_label_3
_geom_angle
_geom_angle_site_symmetry_1
_geom_angle_site_symmetry_3
_geom_angle_publ_flag
C11 Mo1 C5 75.4(4) . . ?
C11 Mo1 C1 74.8(3) . . ?
C5 Mo1 C1 36.8(3) . . ?
C11 Mo1 C2 107.9(3) . . ?
C5 Mo1 C2 60.1(3) . . ?
C1 Mo1 C2 35.5(3) . . ?
C11 Mo1 C4 108.8(4) . . ?
C5 Mo1 C4 35.1(3) . . ?
C1 Mo1 C4 59.2(3) . . ?
C2 Mo1 C4 59.0(3) . . ?
C11 Mo1 C3 130.6(3) . . ?
C5 Mo1 C3 58.3(3) . . ?
C1 Mo1 C3 58.2(3) . . ?
C2 Mo1 C3 35.1(3) . . ?
C4 Mo1 C3 34.6(3) . . ?
C11 Mo1 S1 145.1(3) . . ?
C5 Mo1 S1 135.4(2) . . ?
C1 Mo1 S1 138.6(2) . . ?
C2 Mo1 S1 103.4(2) . . ?
C4 Mo1 S1 100.2(2) . . ?
C3 Mo1 S1 84.2(2) . . ?
C11 Mo1 S3 89.8(2) . . ?
C5 Mo1 S3 102.3(2) . . ?
C1 Mo1 S3 138.4(2) . . ?
C2 Mo1 S3 149.0(2) . . ?
C4 Mo1 S3 91.5(2) . . ?
C3 Mo1 S3 114.5(2) . . ?
S1 Mo1 S3 70.15(7) . . ?
C11 Mo1 S2 87.3(3) . . ?
C5 Mo1 S2 141.9(2) . . ?
C1 Mo1 S2 106.2(2) . . ?
C2 Mo1 S2 94.9(2) . . ?
C4 Mo1 S2 152.2(2) . . ?
C3 Mo1 S2 118.1(2) . . ?
S1 Mo1 S2 74.86(7) . . ?
S3 Mo1 S2 111.54(5) . . ?
C11 Mo1 Mo1 89.6(3) . 6 ?
C5 Mo1 Mo1 153.9(2) . 6 ?
C1 Mo1 Mo1 157.4(2) . 6 ?
C2 Mo1 Mo1 146.0(2) . 6 ?
C4 Mo1 Mo1 143.0(2) . 6 ?
C3 Mo1 Mo1 139.8(2) . 6 ?
S1 Mo1 Mo1 55.60(3) . 6 ?
S3 Mo1 Mo1 55.65(3) . 6 ?
S2 Mo1 Mo1 55.95(3) . 6 ?
Mo1 S1 Mo1 68.80(7) . 6 ?
Mo1 S1 I1 115.43(8) . . ?
Mo1 S1 I1 115.43(8) 6 . ?
C12 S2 Mo1 115.4(4) . 6 ?
C12 S2 Mo1 115.4(4) . . ?
Mo1 S2 Mo1 68.11(7) 6 . ?
C13 S3 Mo1 113.6(4) . . ?
C13 S3 Mo1 113.6(4) . 6 ?
Mo1 S3 Mo1 68.71(7) . 6 ?
I2 I3 I6 178.12(5) . . ?
I4 I5 I6 178.37(4) . . ?
I5 I6 I3 77.28(3) . . ?
C2 C1 C5 108.0(7) . . ?
C2 C1 C6 123.6(8) . . ?
C5 C1 C6 128.0(8) . . ?
C2 C1 Mo1 73.3(4) . . ?
C5 C1 Mo1 71.2(4) . . ?
C6 C1 Mo1 126.9(7) . . ?
C1 C2 C3 107.2(7) . . ?
C1 C2 C7 127.0(8) . . ?
C3 C2 C7 125.2(8) . . ?
C1 C2 Mo1 71.2(4) . . ?
C3 C2 Mo1 74.9(4) . . ?
C7 C2 Mo1 125.9(6) . . ?
C4 C3 C2 108.7(7) . . ?
C4 C3 C8 124.3(8) . . ?
C2 C3 C8 126.8(7) . . ?
C4 C3 Mo1 70.8(5) . . ?
C2 C3 Mo1 70.0(4) . . ?
C8 C3 Mo1 129.3(6) . . ?
C5 C4 C3 108.7(7) . . ?
C5 C4 C9 126.1(8) . . ?
C3 C4 C9 124.9(9) . . ?
C5 C4 Mo1 70.4(5) . . ?
C3 C4 Mo1 74.6(5) . . ?
C9 C4 Mo1 125.8(6) . . ?
C4 C5 C1 107.3(7) . . ?
C4 C5 C10 125.5(8) . . ?
C1 C5 C10 126.3(9) . . ?
C4 C5 Mo1 74.5(5) . . ?
C1 C5 Mo1 71.9(4) . . ?
C10 C5 Mo1 127.9(7) . . ?
O1 C11 Mo1 175.6(9) . . ?

loop_
_geom_bond_atom_site_label_1
_geom_bond_atom_site_label_2
_geom_bond_distance
_geom_bond_site_symmetry_2
_geom_bond_publ_flag
Mo1 C11 2.007(8) . ?
Mo1 C5 2.306(8) . ?
Mo1 C1 2.316(8) . ?
Mo1 C2 2.343(8) . ?
Mo1 C4 2.359(8) . ?
Mo1 C3 2.408(8) . ?
Mo1 S1 2.454(2) . ?
Mo1 S3 2.457(2) . ?
Mo1 S2 2.477(2) . ?
Mo1 Mo1 2.7735(12) 6 ?
S1 Mo1 2.454(2) 6 ?
S1 I1 2.504(2) . ?
S2 C12 1.816(12) . ?
S2 Mo1 2.476(2) 6 ?
S3 C13 1.827(10) . ?
S3 Mo1 2.458(2) 6 ?
I2 I3 2.749(2) . ?
I3 I6 3.2750(14) . ?
I4 I5 2.7959(14) . ?
I5 I6 3.1063(13) . ?
O1 C11 1.123(10) . ?
C1 C2 1.420(11) . ?
C1 C5 1.460(11) . ?
C1 C6 1.510(12) . ?
C2 C3 1.434(11) . ?
C2 C7 1.498(11) . ?
C3 C4 1.417(11) . ?
C3 C8 1.505(12) . ?
C4 C5 1.409(12) . ?
C4 C9 1.495(11) . ?
C5 C10 1.513(12) . ?

loop_
_geom_torsion_atom_site_label_1
_geom_torsion_atom_site_label_2
_geom_torsion_atom_site_label_3
_geom_torsion_atom_site_label_4
_geom_torsion
_geom_torsion_site_symmetry_1
_geom_torsion_site_symmetry_2
_geom_torsion_site_symmetry_3
_geom_torsion_site_symmetry_4
_geom_torsion_publ_flag
C11 Mo1 S1 Mo1 3.0(5) . . . 6 ?
C5 Mo1 S1 Mo1 148.8(3) . . . 6 ?
C1 Mo1 S1 Mo1 -156.3(3) . . . 6 ?
C2 Mo1 S1 Mo1 -150.4(2) . . . 6 ?
C4 Mo1 S1 Mo1 149.2(2) . . . 6 ?
C3 Mo1 S1 Mo1 180.0(2) . . . 6 ?
S3 Mo1 S1 Mo1 61.32(6) . . . 6 ?
S2 Mo1 S1 Mo1 -58.81(5) . . . 6 ?
Mo1 Mo1 S1 Mo1 0.0 6 . . 6 ?
C11 Mo1 S1 I1 112.0(4) . . . . ?
C5 Mo1 S1 I1 -102.2(3) . . . . ?
C1 Mo1 S1 I1 -47.3(3) . . . . ?
C2 Mo1 S1 I1 -41.4(2) . . . . ?
C4 Mo1 S1 I1 -101.8(2) . . . . ?
C3 Mo1 S1 I1 -71.0(2) . . . . ?
S3 Mo1 S1 I1 170.33(8) . . . . ?
S2 Mo1 S1 I1 50.19(7) . . . . ?
Mo1 Mo1 S1 I1 109.00(8) 6 . . . ?
C11 Mo1 S2 C12 17.4(4) . . . . ?
C5 Mo1 S2 C12 -44.7(5) . . . . ?
C1 Mo1 S2 C12 -56.0(4) . . . . ?
C2 Mo1 S2 C12 -90.3(4) . . . . ?
C4 Mo1 S2 C12 -109.7(6) . . . . ?
C3 Mo1 S2 C12 -118.1(4) . . . . ?
S1 Mo1 S2 C12 167.1(3) . . . . ?
S3 Mo1 S2 C12 106.1(3) . . . . ?
Mo1 Mo1 S2 C12 108.7(3) 6 . . . ?
C11 Mo1 S2 Mo1 -91.3(2) . . . 6 ?
C5 Mo1 S2 Mo1 -153.4(4) . . . 6 ?
C1 Mo1 S2 Mo1 -164.7(2) . . . 6 ?
C2 Mo1 S2 Mo1 161.0(2) . . . 6 ?
C4 Mo1 S2 Mo1 141.6(5) . . . 6 ?
C3 Mo1 S2 Mo1 133.2(2) . . . 6 ?
S1 Mo1 S2 Mo1 58.43(5) . . . 6 ?
S3 Mo1 S2 Mo1 -2.56(10) . . . 6 ?
Mo1 Mo1 S2 Mo1 0.0 6 . . 6 ?
C11 Mo1 S3 C13 -17.8(4) . . . . ?
C5 Mo1 S3 C13 57.2(4) . . . . ?
C1 Mo1 S3 C13 48.8(5) . . . . ?
C2 Mo1 S3 C13 108.4(5) . . . . ?
C4 Mo1 S3 C13 91.0(4) . . . . ?
C3 Mo1 S3 C13 117.7(4) . . . . ?
S1 Mo1 S3 C13 -168.7(3) . . . . ?
S2 Mo1 S3 C13 -104.8(3) . . . . ?
Mo1 Mo1 S3 C13 -107.4(3) 6 . . . ?
C11 Mo1 S3 Mo1 89.6(3) . . . 6 ?
C5 Mo1 S3 Mo1 164.6(2) . . . 6 ?
C1 Mo1 S3 Mo1 156.2(3) . . . 6 ?
C2 Mo1 S3 Mo1 -144.2(4) . . . 6 ?
C4 Mo1 S3 Mo1 -161.6(2) . . . 6 ?
C3 Mo1 S3 Mo1 -134.9(2) . . . 6 ?
S1 Mo1 S3 Mo1 -61.26(5) . . . 6 ?
S2 Mo1 S3 Mo1 2.57(10) . . . 6 ?
Mo1 Mo1 S3 Mo1 0.0 6 . . 6 ?
I4 I5 I6 I3 180.0 . . . . ?
I2 I3 I6 I5 180.0 . . . . ?
C11 Mo1 C1 C2 -158.0(6) . . . . ?
C5 Mo1 C1 C2 116.2(7) . . . . ?
C2 Mo1 C1 C2 0.0 . . . . ?
C4 Mo1 C1 C2 78.7(5) . . . . ?
C3 Mo1 C1 C2 38.0(5) . . . . ?
S1 Mo1 C1 C2 9.9(6) . . . . ?
S3 Mo1 C1 C2 130.1(4) . . . . ?
S2 Mo1 C1 C2 -75.4(5) . . . . ?
Mo1 Mo1 C1 C2 -110.2(6) 6 . . . ?
C11 Mo1 C1 C5 85.8(5) . . . . ?
C5 Mo1 C1 C5 0.000(1) . . . . ?
C2 Mo1 C1 C5 -116.2(7) . . . . ?
C4 Mo1 C1 C5 -37.6(5) . . . . ?
C3 Mo1 C1 C5 -78.2(5) . . . . ?
S1 Mo1 C1 C5 -106.4(5) . . . . ?
S3 Mo1 C1 C5 13.9(7) . . . . ?
S2 Mo1 C1 C5 168.4(4) . . . . ?
Mo1 Mo1 C1 C5 133.6(5) 6 . . . ?
C11 Mo1 C1 C6 -38.2(8) . . . . ?
C5 Mo1 C1 C6 -123.9(10) . . . . ?
C2 Mo1 C1 C6 119.8(10) . . . . ?
C4 Mo1 C1 C6 -161.5(9) . . . . ?
C3 Mo1 C1 C6 157.8(9) . . . . ?
S1 Mo1 C1 C6 129.7(7) . . . . ?
S3 Mo1 C1 C6 -110.1(8) . . . . ?
S2 Mo1 C1 C6 44.4(8) . . . . ?
Mo1 Mo1 C1 C6 9.6(12) 6 . . . ?
C5 C1 C2 C3 -3.6(9) . . . . ?
C6 C1 C2 C3 169.6(9) . . . . ?
Mo1 C1 C2 C3 -66.8(5) . . . . ?
C5 C1 C2 C7 -175.5(8) . . . . ?
C6 C1 C2 C7 -2.3(14) . . . . ?
Mo1 C1 C2 C7 121.3(9) . . . . ?
C5 C1 C2 Mo1 63.2(5) . . . . ?
C6 C1 C2 Mo1 -123.6(9) . . . . ?
Mo1 C1 C2 Mo1 0.0 . . . . ?
C11 Mo1 C2 C1 22.3(6) . . . . ?
C5 Mo1 C2 C1 -38.3(5) . . . . ?
C1 Mo1 C2 C1 0.0 . . . . ?
C4 Mo1 C2 C1 -79.3(5) . . . . ?
C3 Mo1 C2 C1 -114.6(7) . . . . ?
S1 Mo1 C2 C1 -173.3(4) . . . . ?
S3 Mo1 C2 C1 -99.6(6) . . . . ?
S2 Mo1 C2 C1 111.1(5) . . . . ?
Mo1 Mo1 C2 C1 139.9(4) 6 . . . ?
C11 Mo1 C2 C3 136.9(5) . . . . ?
C5 Mo1 C2 C3 76.3(5) . . . . ?
C1 Mo1 C2 C3 114.6(7) . . . . ?
C4 Mo1 C2 C3 35.3(5) . . . . ?
C3 Mo1 C2 C3 0.0 . . . . ?
S1 Mo1 C2 C3 -58.7(4) . . . . ?
S3 Mo1 C2 C3 14.9(7) . . . . ?
S2 Mo1 C2 C3 -134.3(4) . . . . ?
Mo1 Mo1 C2 C3 -105.5(5) 6 . . . ?
C11 Mo1 C2 C7 -100.3(8) . . . . ?
C5 Mo1 C2 C7 -160.9(9) . . . . ?
C1 Mo1 C2 C7 -122.6(10) . . . . ?
C4 Mo1 C2 C7 158.1(9) . . . . ?
C3 Mo1 C2 C7 122.8(9) . . . . ?
S1 Mo1 C2 C7 64.1(8) . . . . ?
S3 Mo1 C2 C7 137.8(6) . . . . ?
S2 Mo1 C2 C7 -11.5(8) . . . . ?
Mo1 Mo1 C2 C7 17.3(10) 6 . . . ?
C1 C2 C3 C4 3.8(9) . . . . ?
C7 C2 C3 C4 175.9(8) . . . . ?
Mo1 C2 C3 C4 -60.5(6) . . . . ?
C1 C2 C3 C8 -171.0(8) . . . . ?
C7 C2 C3 C8 1.1(14) . . . . ?
Mo1 C2 C3 C8 124.7(8) . . . . ?
C1 C2 C3 Mo1 64.3(5) . . . . ?
C7 C2 C3 Mo1 -123.6(9) . . . . ?
Mo1 C2 C3 Mo1 0.0 . . . . ?
C11 Mo1 C3 C4 60.3(7) . . . . ?
C5 Mo1 C3 C4 37.1(5) . . . . ?
C1 Mo1 C3 C4 80.7(5) . . . . ?
C2 Mo1 C3 C4 119.2(7) . . . . ?
C4 Mo1 C3 C4 0.0 . . . . ?
S1 Mo1 C3 C4 -117.5(5) . . . . ?
S3 Mo1 C3 C4 -52.4(5) . . . . ?
S2 Mo1 C3 C4 173.1(4) . . . . ?
Mo1 Mo1 C3 C4 -117.5(5) 6 . . . ?
C11 Mo1 C3 C2 -58.9(6) . . . . ?
C5 Mo1 C3 C2 -82.0(5) . . . . ?
C1 Mo1 C3 C2 -38.4(5) . . . . ?
C2 Mo1 C3 C2 0.0 . . . . ?
C4 Mo1 C3 C2 -119.2(7) . . . . ?
S1 Mo1 C3 C2 123.3(4) . . . . ?
S3 Mo1 C3 C2 -171.6(4) . . . . ?
S2 Mo1 C3 C2 53.9(5) . . . . ?
Mo1 Mo1 C3 C2 123.3(4) 6 . . . ?
C11 Mo1 C3 C8 179.4(7) . . . . ?
C5 Mo1 C3 C8 156.3(9) . . . . ?
C1 Mo1 C3 C8 -160.1(9) . . . . ?
C2 Mo1 C3 C8 -121.7(9) . . . . ?
C4 Mo1 C3 C8 119.1(10) . . . . ?
S1 Mo1 C3 C8 1.6(7) . . . . ?
S3 Mo1 C3 C8 66.7(8) . . . . ?
S2 Mo1 C3 C8 -67.8(8) . . . . ?
Mo1 Mo1 C3 C8 1.6(9) 6 . . . ?
C2 C3 C4 C5 -2.5(10) . . . . ?
C8 C3 C4 C5 172.4(8) . . . . ?
Mo1 C3 C4 C5 -62.5(6) . . . . ?
C2 C3 C4 C9 -176.7(8) . . . . ?
C8 C3 C4 C9 -1.8(14) . . . . ?
Mo1 C3 C4 C9 123.3(9) . . . . ?
C2 C3 C4 Mo1 60.0(6) . . . . ?
C8 C3 C4 Mo1 -125.0(8) . . . . ?
Mo1 C3 C4 Mo1 0.0 . . . . ?
C11 Mo1 C4 C5 -19.0(6) . . . . ?
C5 Mo1 C4 C5 0.0 . . . . ?
C1 Mo1 C4 C5 39.4(5) . . . . ?
C2 Mo1 C4 C5 81.0(5) . . . . ?
C3 Mo1 C4 C5 116.9(7) . . . . ?
S1 Mo1 C4 C5 -179.4(4) . . . . ?
S3 Mo1 C4 C5 -109.3(5) . . . . ?
S2 Mo1 C4 C5 103.7(6) . . . . ?
Mo1 Mo1 C4 C5 -135.0(4) 6 . . . ?
C11 Mo1 C4 C3 -135.9(5) . . . . ?
C5 Mo1 C4 C3 -116.9(7) . . . . ?
C1 Mo1 C4 C3 -77.5(5) . . . . ?
C2 Mo1 C4 C3 -35.9(5) . . . . ?
C3 Mo1 C4 C3 0.000(1) . . . . ?
S1 Mo1 C4 C3 63.7(5) . . . . ?
S3 Mo1 C4 C3 133.8(5) . . . . ?
S2 Mo1 C4 C3 -13.2(8) . . . . ?
Mo1 Mo1 C4 C3 108.2(5) 6 . . . ?
C11 Mo1 C4 C9 101.9(8) . . . . ?
C5 Mo1 C4 C9 120.9(10) . . . . ?
C1 Mo1 C4 C9 160.3(9) . . . . ?
C2 Mo1 C4 C9 -158.1(9) . . . . ?
C3 Mo1 C4 C9 -122.2(11) . . . . ?
S1 Mo1 C4 C9 -58.5(8) . . . . ?
S3 Mo1 C4 C9 11.6(8) . . . . ?
S2 Mo1 C4 C9 -135.4(7) . . . . ?
Mo1 Mo1 C4 C9 -14.1(10) 6 . . . ?
C3 C4 C5 C1 0.3(9) . . . . ?
C9 C4 C5 C1 174.4(8) . . . . ?
Mo1 C4 C5 C1 -65.0(5) . . . . ?
C3 C4 C5 C10 -169.0(8) . . . . ?
C9 C4 C5 C10 5.1(14) . . . . ?
Mo1 C4 C5 C10 125.8(9) . . . . ?
C3 C4 C5 Mo1 65.2(6) . . . . ?
C9 C4 C5 Mo1 -120.6(9) . . . . ?
Mo1 C4 C5 Mo1 0.0 . . . . ?
C2 C1 C5 C4 2.1(9) . . . . ?
C6 C1 C5 C4 -170.7(9) . . . . ?
Mo1 C1 C5 C4 66.7(6) . . . . ?
C2 C1 C5 C10 171.3(9) . . . . ?
C6 C1 C5 C10 -1.5(15) . . . . ?
Mo1 C1 C5 C10 -124.2(9) . . . . ?
C2 C1 C5 Mo1 -64.6(6) . . . . ?
C6 C1 C5 Mo1 122.6(10) . . . . ?
Mo1 C1 C5 Mo1 0.0 . . . . ?
C11 Mo1 C5 C4 161.4(5) . . . . ?
C1 Mo1 C5 C4 -114.5(7) . . . . ?
C2 Mo1 C5 C4 -77.6(5) . . . . ?
C4 Mo1 C5 C4 0.0 . . . . ?
C3 Mo1 C5 C4 -36.5(5) . . . . ?
S1 Mo1 C5 C4 0.8(6) . . . . ?
S3 Mo1 C5 C4 74.9(5) . . . . ?
S2 Mo1 C5 C4 -132.8(4) . . . . ?
Mo1 Mo1 C5 C4 104.6(6) 6 . . . ?
C11 Mo1 C5 C1 -84.1(5) . . . . ?
C1 Mo1 C5 C1 0.000(1) . . . . ?
C2 Mo1 C5 C1 36.9(5) . . . . ?
C4 Mo1 C5 C1 114.5(7) . . . . ?
C3 Mo1 C5 C1 78.0(5) . . . . ?
S1 Mo1 C5 C1 115.3(5) . . . . ?
S3 Mo1 C5 C1 -170.6(4) . . . . ?
S2 Mo1 C5 C1 -18.3(7) . . . . ?
Mo1 Mo1 C5 C1 -140.9(5) 6 . . . ?
C11 Mo1 C5 C10 38.3(9) . . . . ?
C1 Mo1 C5 C10 122.3(11) . . . . ?
C2 Mo1 C5 C10 159.2(10) . . . . ?
C4 Mo1 C5 C10 -123.2(11) . . . . ?
C3 Mo1 C5 C10 -159.7(10) . . . . ?
S1 Mo1 C5 C10 -122.4(8) . . . . ?
S3 Mo1 C5 C10 -48.3(9) . . . . ?
S2 Mo1 C5 C10 104.0(8) . . . . ?
Mo1 Mo1 C5 C10 -18.5(13) 6 . . . ?
C5 Mo1 C11 O1 21.4(107) . . . . ?
C1 Mo1 C11 O1 -16.8(106) . . . . ?
C2 Mo1 C11 O1 -30.0(108) . . . . ?
C4 Mo1 C11 O1 32.6(108) . . . . ?
C3 Mo1 C11 O1 1.2(109) . . . . ?
S1 Mo1 C11 O1 177.3(104) . . . . ?
S3 Mo1 C11 O1 124.1(107) . . . . ?
S2 Mo1 C11 O1 -124.3(107) . . . . ?
Mo1 Mo1 C11 O1 179.8(1000) 6 . . . ?
